data_2107321
loop_
_publ_author_name
'Thompson, J.G.'
'Rae, A.D.'
'Withers, R.L.'
'Craig, D.C.'

_publ_section_title
;
 Revised structure of Bi3TiNbO9
;
_journal_name_full 'Acta Crystallographica B (39,1983-)'
_journal_page_first 174
_journal_page_last 180
_journal_volume 47
_journal_year 1991
_chemical_formula_sum 'Bi3 Nb O9 Ti'
_chemical_name_systematic 'Bi3 (Ti Nb) O9'
_space_group_IT_number 36
_symmetry_space_group_name_Hall 'A -2 2a'
_symmetry_space_group_name_H-M 'A 21 a m'
_cell_angle_alpha 90
_cell_angle_beta 90
_cell_angle_gamma 90
_cell_formula_units_Z 4
_cell_length_a 5.4398
_cell_length_b 5.3941
_cell_length_c 25.099
_cell_volume 736.476
_citation_journal_id_ASTM ASBSDK
_cod_data_source_file Thompson_ASBSDK_1991_1602.cif
_cod_data_source_block Bi3Nb1O9Ti1
_cod_original_cell_volume 736.4756
_cod_original_sg_symbol_Hall 'C 2c -2 (z,y,-x)'
_cod_original_formula_sum 'Bi3 Nb1 O9 Ti1'
_cod_database_code 2107321

loop_
_symmetry_equiv_pos_as_xyz
x,y,z
x+1/2,-y,-z
x,y,-z
x+1/2,-y,z
x,y+1/2,z+1/2
x+1/2,-y+1/2,-z+1/2
x,y+1/2,-z+1/2
x+1/2,-y+1/2,z+1/2

loop_
_atom_site_label
_atom_site_type_symbol
_atom_site_fract_x
_atom_site_fract_y
_atom_site_fract_z
_atom_site_occupancy
_atom_site_U_iso_or_equiv
Bi1 Bi+3 -0.0059 0.76 0.5 1 0.0
O2 O-2 0.0479 0.3049 0.66 1 0.0
Bi2 Bi+3 0 0.7301 0.6993 1 0.0
Ti1 Ti+4 0.0388 0.2501 0.5883 0.5 0.0
O4 O-2 0.2745 0.5317 0.5682 1 0.0
O3 O-2 0.2629 0.5124 0.2496 1 0.0
O5 O-2 0.3544 0.0493 0.5854 1 0.0
O1 O-2 0.0754 0.1386 0.5 1 0.0
Nb1 Nb+5 0.0388 0.2501 0.5883 0.5 0.0
